data_1554824
loop_
_publ_author_name
'Tian, Yuan'
'Jiang, Nan'
'Zhang, Ai Hua'
'Chen, Chao Jun'
'Deng, Xin Zhao'
'Zhang, Wen Jing'
'Tan, Ren Xiang'

_publ_section_title
;
 Muta-mycosynthesis of naphthalene analogs.
;
_journal_issue 6
_journal_name_full 'Organic letters'
_journal_page_first 1457
_journal_page_last 1460
_journal_paper_doi 10.1021/acs.orglett.5b00335
_journal_volume 17
_journal_year 2015
_chemical_formula_sum 'C20 H14 O5'
_chemical_formula_weight 334.31
_space_group_IT_number 14
_space_group_name_Hall '-P 2yn'
_space_group_name_H-M_alt 'P 1 21/n 1'
_symmetry_cell_setting monoclinic
_symmetry_space_group_name_H-M 'P 1 21/n 1'
_atom_sites_solution_hydrogens geom
_atom_sites_solution_primary direct
_atom_sites_solution_secondary difmap
_audit_creation_method SHELXL-97
_cell_angle_alpha 90.00
_cell_angle_beta 102.573(2)
_cell_angle_gamma 90.00
_cell_formula_units_Z 4
_cell_length_a 9.0391(3)
_cell_length_b 9.7069(3)
_cell_length_c 17.2285(5)
_cell_measurement_reflns_used 4046
_cell_measurement_temperature 296(2)
_cell_measurement_theta_max 66.79
_cell_measurement_theta_min 5.26
_cell_volume 1475.41(8)
_computing_cell_refinement 'Bruker SAINT'
_computing_data_collection 'Bruker APEX2'
_computing_data_reduction 'Bruker SAINT'
_computing_molecular_graphics 'Bruker SHELXTL'
_computing_publication_material 'Bruker SHELXTL'
_computing_structure_refinement 'SHELXL-97 (Sheldrick, 2008)'
_computing_structure_solution 'SHELXS-97 (Sheldrick, 2008)'
_diffrn_ambient_temperature 296(2)
_diffrn_measured_fraction_theta_full 0.960
_diffrn_measured_fraction_theta_max 0.960
_diffrn_measurement_device_type 'Bruker APEX-II CCD'
_diffrn_measurement_method '\f and \w scans'
_diffrn_radiation_monochromator graphite
_diffrn_radiation_source 'fine-focus sealed tube'
_diffrn_radiation_type CuK\a
_diffrn_radiation_wavelength 1.54178
_diffrn_reflns_av_R_equivalents 0.0225
_diffrn_reflns_av_sigmaI/netI 0.0285
_diffrn_reflns_limit_h_max 9
_diffrn_reflns_limit_h_min -10
_diffrn_reflns_limit_k_max 11
_diffrn_reflns_limit_k_min -11
_diffrn_reflns_limit_l_max 19
_diffrn_reflns_limit_l_min -20
_diffrn_reflns_number 6317
_diffrn_reflns_theta_full 65.09
_diffrn_reflns_theta_max 65.09
_diffrn_reflns_theta_min 5.13
_exptl_absorpt_coefficient_mu 0.902
_exptl_absorpt_correction_T_max 0.8262
_exptl_absorpt_correction_T_min 0.7799
_exptl_absorpt_correction_type multi-scan
_exptl_absorpt_process_details sadabs
_exptl_crystal_density_diffrn 1.505
_exptl_crystal_density_method 'not measured'
_exptl_crystal_F_000 696
_exptl_crystal_size_max 0.29
_exptl_crystal_size_mid 0.27
_exptl_crystal_size_min 0.22
_refine_diff_density_max 0.208
_refine_diff_density_min -0.165
_refine_diff_density_rms 0.039
_refine_ls_extinction_method none
_refine_ls_goodness_of_fit_ref 1.033
_refine_ls_hydrogen_treatment constr
_refine_ls_matrix_type full
_refine_ls_number_parameters 229
_refine_ls_number_reflns 2423
_refine_ls_number_restraints 0
_refine_ls_restrained_S_all 1.033
_refine_ls_R_factor_all 0.0408
_refine_ls_R_factor_gt 0.0379
_refine_ls_shift/su_max 0.000
_refine_ls_shift/su_mean 0.000
_refine_ls_structure_factor_coef Fsqd
_refine_ls_weighting_details 'calc w=1/[\s^2^(Fo^2^)+(0.0544P)^2^+0.4054P] where P=(Fo^2^+2Fc^2^)/3'
_refine_ls_weighting_scheme calc
_refine_ls_wR_factor_gt 0.1013
_refine_ls_wR_factor_ref 0.1042
_reflns_number_gt 2211
_reflns_number_total 2423
_reflns_threshold_expression >2sigma(I)
_cod_data_source_file ol5b00335_si_002.cif
_cod_data_source_block cu_20140103cc_0m
_cod_depositor_comments
;
The following automatic conversions were performed:

data item '_symmetry_cell_setting' value 'Monoclinic' was changed to
'monoclinic' in accordance with the
/home/saulius/struct/COD-crude-data/automatic-downloads/DataCite-retrospective/ACS/depositions/lib/dictionaries/cif_core.dic
dictionary named 'cif_core.dic' version 2.4.2 last updated on
2011-04-26.

Automatic conversion script
Id: cif_fix_values 6909 2019-04-08 15:41:33Z antanas 
;
_cod_original_sg_symbol_H-M 'P2(1)/n  '
_cod_database_code 1554824

loop_
_symmetry_equiv_pos_as_xyz
'x, y, z'
'-x+1/2, y+1/2, -z+1/2'
'-x, -y, -z'
'x-1/2, -y-1/2, z-1/2'

loop_
_atom_site_label
_atom_site_type_symbol
_atom_site_fract_x
_atom_site_fract_y
_atom_site_fract_z
_atom_site_U_iso_or_equiv
_atom_site_adp_type
_atom_site_occupancy
_atom_site_symmetry_multiplicity
_atom_site_calc_flag
_atom_site_refinement_flags
C1 C -0.02939(17) 1.00245(16) 0.34850(8) 0.0378(3) Uani 1 1 d .
C2 C -0.12399(19) 0.97046(17) 0.40016(9) 0.0445(4) Uani 1 1 d .
H2 H -0.0855 0.9220 0.4468 0.053 Uiso 1 1 calc R
C3 C -0.27293(19) 1.00997(19) 0.38261(10) 0.0488(4) Uani 1 1 d .
H3 H -0.3365 0.9861 0.4163 0.059 Uiso 1 1 calc R
C4 C -0.32789(18) 1.08543(18) 0.31463(10) 0.0472(4) Uani 1 1 d .
H4 H -0.4289 1.1128 0.3029 0.057 Uiso 1 1 calc R
C5 C -0.23525(17) 1.12122(16) 0.26352(9) 0.0406(4) Uani 1 1 d .
C6 C -0.08350(16) 1.07766(15) 0.27836(8) 0.0359(3) Uani 1 1 d .
C7 C 0.01602(16) 1.10315(15) 0.21881(8) 0.0356(3) Uani 1 1 d .
C8 C 0.18279(16) 1.11116(16) 0.26239(9) 0.0394(3) Uani 1 1 d .
H8 H 0.1947 1.1924 0.2970 0.047 Uiso 1 1 calc R
C9 C 0.23147(17) 0.98640(19) 0.31425(9) 0.0469(4) Uani 1 1 d .
H9A H 0.2346 0.9071 0.2804 0.056 Uiso 1 1 calc R
H9B H 0.3333 1.0016 0.3453 0.056 Uiso 1 1 calc R
C10 C 0.12909(18) 0.95474(17) 0.36966(8) 0.0429(4) Uani 1 1 d .
C11 C -0.02979(17) 0.80117(16) 0.03063(8) 0.0393(3) Uani 1 1 d .
C12 C 0.26679(16) 1.02733(17) 0.14968(9) 0.0400(4) Uani 1 1 d .
C13 C 0.38954(18) 0.9974(2) 0.11896(10) 0.0527(4) Uani 1 1 d .
H13 H 0.4808 1.0433 0.1373 0.063 Uiso 1 1 calc R
C14 C 0.37749(19) 0.8967(2) 0.05945(11) 0.0572(5) Uani 1 1 d .
H14 H 0.4620 0.8753 0.0392 0.069 Uiso 1 1 calc R
C15 C 0.24447(19) 0.82996(19) 0.03092(10) 0.0492(4) Uani 1 1 d .
H15 H 0.2390 0.7632 -0.0083 0.059 Uiso 1 1 calc R
C16 C 0.11434(17) 0.86164(16) 0.06069(9) 0.0389(3) Uani 1 1 d .
C17 C 0.12487(16) 0.96084(15) 0.12243(8) 0.0359(3) Uani 1 1 d .
C18 C -0.00231(16) 0.99253(15) 0.15502(8) 0.0347(3) Uani 1 1 d .
C19 C -0.13724(16) 0.92765(17) 0.12480(9) 0.0402(3) Uani 1 1 d .
H19 H -0.2207 0.9462 0.1466 0.048 Uiso 1 1 calc R
C20 C -0.15173(17) 0.83402(17) 0.06181(9) 0.0420(4) Uani 1 1 d .
H20 H -0.2453 0.7938 0.0410 0.050 Uiso 1 1 calc R
O1 O -0.02385(12) 1.23605(11) 0.18285(6) 0.0427(3) Uani 1 1 d .
H1 H -0.0031 1.2381 0.1388 0.064 Uiso 1 1 calc R
O2 O -0.30044(13) 1.19657(14) 0.19876(7) 0.0555(3) Uani 1 1 d .
H2A H -0.2345 1.2259 0.1771 0.083 Uiso 1 1 calc R
O3 O 0.17698(15) 0.89000(16) 0.43046(7) 0.0648(4) Uani 1 1 d .
O4 O -0.03931(13) 0.70980(12) -0.03075(7) 0.0493(3) Uani 1 1 d .
H4A H -0.1255 0.6785 -0.0429 0.074 Uiso 1 1 calc R
O5 O 0.27960(11) 1.12891(12) 0.20697(6) 0.0438(3) Uani 1 1 d .

loop_
_atom_site_aniso_label
_atom_site_aniso_U_11
_atom_site_aniso_U_22
_atom_site_aniso_U_33
_atom_site_aniso_U_23
_atom_site_aniso_U_13
_atom_site_aniso_U_12
C1 0.0427(8) 0.0388(8) 0.0310(7) -0.0045(6) 0.0060(6) -0.0002(6)
C2 0.0532(9) 0.0470(9) 0.0334(8) -0.0017(7) 0.0099(7) -0.0033(7)
C3 0.0506(9) 0.0562(10) 0.0435(9) -0.0068(8) 0.0189(7) -0.0072(8)
C4 0.0386(8) 0.0539(9) 0.0496(9) -0.0083(8) 0.0105(7) 0.0001(7)
C5 0.0395(8) 0.0419(8) 0.0386(8) -0.0021(6) 0.0047(6) 0.0020(6)
C6 0.0380(7) 0.0363(7) 0.0323(7) -0.0044(6) 0.0051(6) -0.0014(6)
C7 0.0374(8) 0.0360(8) 0.0318(7) 0.0022(6) 0.0041(6) 0.0012(6)
C8 0.0374(7) 0.0460(8) 0.0334(7) -0.0041(6) 0.0051(6) -0.0037(6)
C9 0.0387(8) 0.0613(10) 0.0385(8) 0.0044(7) 0.0039(6) 0.0075(7)
C10 0.0486(9) 0.0465(9) 0.0315(8) -0.0004(7) 0.0045(6) 0.0063(7)
C11 0.0477(8) 0.0385(8) 0.0312(7) -0.0015(6) 0.0074(6) -0.0052(6)
C12 0.0372(8) 0.0488(9) 0.0325(7) 0.0005(6) 0.0040(6) -0.0040(6)
C13 0.0353(8) 0.0757(12) 0.0471(9) -0.0052(9) 0.0088(7) -0.0072(8)
C14 0.0408(9) 0.0819(13) 0.0521(10) -0.0090(9) 0.0169(7) 0.0023(8)
C15 0.0480(9) 0.0577(10) 0.0433(9) -0.0068(8) 0.0130(7) 0.0018(8)
C16 0.0416(8) 0.0419(8) 0.0327(7) 0.0010(6) 0.0068(6) 0.0002(6)
C17 0.0350(7) 0.0398(8) 0.0320(7) 0.0036(6) 0.0053(6) -0.0003(6)
C18 0.0345(7) 0.0384(8) 0.0299(7) 0.0026(6) 0.0039(6) -0.0004(6)
C19 0.0368(7) 0.0467(9) 0.0376(8) -0.0017(7) 0.0088(6) -0.0020(6)
C20 0.0396(8) 0.0474(9) 0.0376(8) -0.0035(7) 0.0050(6) -0.0101(7)
O1 0.0489(6) 0.0402(6) 0.0385(6) 0.0052(5) 0.0085(5) 0.0027(5)
O2 0.0417(6) 0.0669(8) 0.0557(7) 0.0164(6) 0.0055(5) 0.0098(6)
O3 0.0648(8) 0.0883(10) 0.0415(7) 0.0227(7) 0.0121(6) 0.0280(7)
O4 0.0543(7) 0.0530(7) 0.0424(6) -0.0142(5) 0.0147(5) -0.0127(5)
O5 0.0384(6) 0.0531(7) 0.0394(6) -0.0060(5) 0.0077(4) -0.0103(5)

loop_
_atom_type_symbol
_atom_type_description
_atom_type_scat_dispersion_real
_atom_type_scat_dispersion_imag
_atom_type_scat_source
C C 0.0181 0.0091 'International Tables Vol C Tables 4.2.6.8 and 6.1.1.4'
H H 0.0000 0.0000 'International Tables Vol C Tables 4.2.6.8 and 6.1.1.4'
O O 0.0492 0.0322 'International Tables Vol C Tables 4.2.6.8 and 6.1.1.4'

loop_
_geom_angle_atom_site_label_1
_geom_angle_atom_site_label_2
_geom_angle_atom_site_label_3
_geom_angle
C2 C1 C6 121.11(14)
C2 C1 C10 118.00(14)
C6 C1 C10 120.89(13)
C3 C2 C1 120.40(15)
C3 C2 H2 119.8
C1 C2 H2 119.8
C2 C3 C4 119.44(15)
C2 C3 H3 120.3
C4 C3 H3 120.3
C3 C4 C5 121.15(15)
C3 C4 H4 119.4
C5 C4 H4 119.4
O2 C5 C4 116.33(14)
O2 C5 C6 122.96(14)
C4 C5 C6 120.69(15)
C5 C6 C1 117.14(13)
C5 C6 C7 121.63(13)
C1 C6 C7 121.13(13)
O1 C7 C18 110.10(11)
O1 C7 C6 107.78(12)
C18 C7 C6 112.62(12)
O1 C7 C8 106.98(12)
C18 C7 C8 109.32(12)
C6 C7 C8 109.88(11)
O5 C8 C9 110.31(12)
O5 C8 C7 110.88(11)
C9 C8 C7 112.17(13)
O5 C8 H8 107.8
C9 C8 H8 107.8
C7 C8 H8 107.8
C10 C9 C8 113.57(13)
C10 C9 H9A 108.9
C8 C9 H9A 108.9
C10 C9 H9B 108.9
C8 C9 H9B 108.9
H9A C9 H9B 107.7
O3 C10 C1 121.29(15)
O3 C10 C9 120.04(14)
C1 C10 C9 118.66(13)
C20 C11 O4 122.36(13)
C20 C11 C16 121.02(14)
O4 C11 C16 116.63(13)
C13 C12 O5 118.79(14)
C13 C12 C17 121.88(15)
O5 C12 C17 119.29(13)
C12 C13 C14 119.52(15)
C12 C13 H13 120.2
C14 C13 H13 120.2
C15 C14 C13 121.19(15)
C15 C14 H14 119.4
C13 C14 H14 119.4
C14 C15 C16 120.29(15)
C14 C15 H15 119.9
C16 C15 H15 119.9
C15 C16 C11 123.14(14)
C15 C16 C17 119.50(14)
C11 C16 C17 117.34(13)
C18 C17 C12 121.44(13)
C18 C17 C16 120.98(13)
C12 C17 C16 117.58(13)
C19 C18 C17 118.73(13)
C19 C18 C7 123.18(13)
C17 C18 C7 117.99(12)
C18 C19 C20 121.21(14)
C18 C19 H19 119.4
C20 C19 H19 119.4
C11 C20 C19 120.63(14)
C11 C20 H20 119.7
C19 C20 H20 119.7
C7 O1 H1 109.5
C5 O2 H2A 109.5
C11 O4 H4A 109.5
C12 O5 C8 114.82(11)

loop_
_geom_bond_atom_site_label_1
_geom_bond_atom_site_label_2
_geom_bond_distance
C1 C2 1.397(2)
C1 C6 1.405(2)
C1 C10 1.474(2)
C2 C3 1.369(2)
C2 H2 0.9300
C3 C4 1.379(2)
C3 H3 0.9300
C4 C5 1.385(2)
C4 H4 0.9300
C5 O2 1.3567(19)
C5 C6 1.405(2)
C6 C7 1.525(2)
C7 O1 1.4425(17)
C7 C18 1.519(2)
C7 C8 1.533(2)
C8 O5 1.4391(18)
C8 C9 1.512(2)
C8 H8 0.9800
C9 C10 1.499(2)
C9 H9A 0.9700
C9 H9B 0.9700
C10 O3 1.2175(19)
C11 C20 1.365(2)
C11 O4 1.3684(18)
C11 C16 1.420(2)
C12 C13 1.361(2)
C12 O5 1.3820(18)
C12 C17 1.421(2)
C13 C14 1.403(3)
C13 H13 0.9300
C14 C15 1.360(2)
C14 H14 0.9300
C15 C16 1.416(2)
C15 H15 0.9300
C16 C17 1.422(2)
C17 C18 1.419(2)
C18 C19 1.371(2)
C19 C20 1.400(2)
C19 H19 0.9300
C20 H20 0.9300
O1 H1 0.8200
O2 H2A 0.8200
O4 H4A 0.8200

loop_
_geom_torsion_atom_site_label_1
_geom_torsion_atom_site_label_2
_geom_torsion_atom_site_label_3
_geom_torsion_atom_site_label_4
_geom_torsion
C6 C1 C2 C3 1.2(2)
C10 C1 C2 C3 -178.74(14)
C1 C2 C3 C4 -2.0(3)
C2 C3 C4 C5 0.4(3)
C3 C4 C5 O2 -179.44(15)
C3 C4 C5 C6 2.0(2)
O2 C5 C6 C1 178.79(14)
C4 C5 C6 C1 -2.8(2)
O2 C5 C6 C7 -4.8(2)
C4 C5 C6 C7 173.67(14)
C2 C1 C6 C5 1.2(2)
C10 C1 C6 C5 -178.89(14)
C2 C1 C6 C7 -175.25(13)
C10 C1 C6 C7 4.6(2)
C5 C6 C7 O1 36.68(18)
C1 C6 C7 O1 -147.01(13)
C5 C6 C7 C18 -84.96(17)
C1 C6 C7 C18 91.36(16)
C5 C6 C7 C8 152.92(14)
C1 C6 C7 C8 -30.77(18)
O1 C7 C8 O5 -65.89(15)
C18 C7 C8 O5 53.31(16)
C6 C7 C8 O5 177.37(12)
O1 C7 C8 C9 170.28(12)
C18 C7 C8 C9 -70.52(15)
C6 C7 C8 C9 53.55(16)
O5 C8 C9 C10 -175.75(12)
C7 C8 C9 C10 -51.61(18)
C2 C1 C10 O3 -0.4(2)
C6 C1 C10 O3 179.71(15)
C2 C1 C10 C9 179.10(14)
C6 C1 C10 C9 -0.8(2)
C8 C9 C10 O3 -155.97(16)
C8 C9 C10 C1 24.5(2)
O5 C12 C13 C14 -178.56(15)
C17 C12 C13 C14 -0.9(3)
C12 C13 C14 C15 1.1(3)
C13 C14 C15 C16 0.4(3)
C14 C15 C16 C11 176.57(16)
C14 C15 C16 C17 -1.9(3)
C20 C11 C16 C15 179.36(15)
O4 C11 C16 C15 -0.9(2)
C20 C11 C16 C17 -2.1(2)
O4 C11 C16 C17 177.63(13)
C13 C12 C17 C18 179.81(15)
O5 C12 C17 C18 -2.6(2)
C13 C12 C17 C16 -0.6(2)
O5 C12 C17 C16 177.01(13)
C15 C16 C17 C18 -178.40(14)
C11 C16 C17 C18 3.0(2)
C15 C16 C17 C12 2.0(2)
C11 C16 C17 C12 -176.57(13)
C12 C17 C18 C19 178.27(14)
C16 C17 C18 C19 -1.3(2)
C12 C17 C18 C7 1.6(2)
C16 C17 C18 C7 -177.92(13)
O1 C7 C18 C19 -85.71(17)
C6 C7 C18 C19 34.59(19)
C8 C7 C18 C19 157.04(14)
O1 C7 C18 C17 90.75(15)
C6 C7 C18 C17 -148.95(13)
C8 C7 C18 C17 -26.50(17)
C17 C18 C19 C20 -1.4(2)
C7 C18 C19 C20 175.02(13)
O4 C11 C20 C19 179.78(14)
C16 C11 C20 C19 -0.5(2)
C18 C19 C20 C11 2.3(2)
C13 C12 O5 C8 -150.97(15)
C17 C12 O5 C8 31.35(19)
C9 C8 O5 C12 67.43(16)
C7 C8 O5 C12 -57.45(16)
